data_4502500
loop_
_publ_author_name
'Feng, Xing'
'Du, Hao'
'Chen, Kai'
'Xiao, Xin'
'Luo, Shi-Xia'
'Xue, Sai-Feng'
'Zhang, Yun-Qian'
'Zhu, Qian-Jiang'
'Tao, Zhu'
'Zhang, Xiao-Yi'
'Wei, Gang'

_publ_section_title
;
 Design and Synthesis of Self-assembly Supramolecular Entities Based on
 Noncovalent Interaction of Cucurbit[5]uril, Metal Ions, and
 Hydroxybenzene or Its Derivatives
;
_journal_issue 7
_journal_name_full 'Crystal Growth &amp; Design'
_journal_page_first 2901
_journal_paper_doi 10.1021/cg901309b
_journal_volume 10
_journal_year 2010
_chemical_absolute_configuration unk
_chemical_formula_sum 'C46 H58 K2 N22 O24'
_chemical_formula_weight 1381.34
_chemical_name_systematic
;
 ?
;
_space_group_IT_number 19
_symmetry_cell_setting orthorhombic
_symmetry_space_group_name_Hall 'P 2ac 2ab'
_symmetry_space_group_name_H-M 'P 21 21 21'
_atom_sites_solution_hydrogens geom
_atom_sites_solution_primary direct
_atom_sites_solution_secondary difmap
_audit_creation_method SHELXL-97
_cell_angle_alpha 90.00
_cell_angle_beta 90.00
_cell_angle_gamma 90.00
_cell_formula_units_Z 4
_cell_length_a 11.884(2)
_cell_length_b 15.928(3)
_cell_length_c 29.774(5)
_cell_measurement_temperature 223(2)
_cell_volume 5635.9(17)
_computing_cell_refinement 'SAINT (Bruker, 2005)'
_computing_data_collection 'APEX2 (Bruker, 2005)'
_computing_data_reduction SAINT
_computing_structure_refinement 'SHELXL97 (Sheldrick, 2008)'
_computing_structure_solution 'SHELXS97 (Sheldrick, 2008)'
_diffrn_ambient_temperature 223(2)
_diffrn_measured_fraction_theta_full 0.969
_diffrn_measured_fraction_theta_max 0.969
_diffrn_measurement_device_type 'Bruker Apex2 CCD Detector'
_diffrn_measurement_method '\f and \w scan'
_diffrn_radiation_monochromator graphite
_diffrn_radiation_source 'fine-focus sealed tube'
_diffrn_radiation_type MoK\a
_diffrn_radiation_wavelength 0.71073
_diffrn_reflns_av_R_equivalents 0.0406
_diffrn_reflns_av_sigmaI/netI 0.0457
_diffrn_reflns_limit_h_max 14
_diffrn_reflns_limit_h_min -14
_diffrn_reflns_limit_k_max 17
_diffrn_reflns_limit_k_min -19
_diffrn_reflns_limit_l_max 35
_diffrn_reflns_limit_l_min -36
_diffrn_reflns_number 38871
_diffrn_reflns_theta_full 26.00
_diffrn_reflns_theta_max 26.00
_diffrn_reflns_theta_min 1.37
_exptl_absorpt_coefficient_mu 0.275
_exptl_absorpt_correction_T_max 0.9319
_exptl_absorpt_correction_T_min 0.9098
_exptl_absorpt_correction_type multi-scan
_exptl_absorpt_process_details 'SADABS (Bruker, 2005)'
_exptl_crystal_colour colorless
_exptl_crystal_density_diffrn 1.628
_exptl_crystal_density_method 'not measured'
_exptl_crystal_description prism
_exptl_crystal_F_000 2872
_exptl_crystal_size_max 0.35
_exptl_crystal_size_mid 0.32
_exptl_crystal_size_min 0.26
_refine_diff_density_max 0.760
_refine_diff_density_min -0.429
_refine_diff_density_rms 0.065
_refine_ls_abs_structure_details 'Flack H D (1983), Acta Cryst. A39, 876-881'
_refine_ls_abs_structure_Flack -0.001(8)
_refine_ls_extinction_method none
_refine_ls_goodness_of_fit_ref 1.052
_refine_ls_hydrogen_treatment constr
_refine_ls_matrix_type full
_refine_ls_number_parameters 847
_refine_ls_number_reflns 10456
_refine_ls_number_restraints 0
_refine_ls_restrained_S_all 1.052
_refine_ls_R_factor_all 0.0773
_refine_ls_R_factor_gt 0.0560
_refine_ls_shift/su_max 0.001
_refine_ls_shift/su_mean 0.000
_refine_ls_structure_factor_coef Fsqd
_refine_ls_weighting_details 'calc w=1/[\s^2^(Fo^2^)+(0.0631P)^2^+4.5104P] where P=(Fo^2^+2Fc^2^)/3'
_refine_ls_weighting_scheme calc
_refine_ls_wR_factor_gt 0.1348
_refine_ls_wR_factor_ref 0.1475
_reflns_number_gt 8007
_reflns_number_total 10456
_reflns_threshold_expression >2sigma(I)
_cod_data_source_file cg901309b_si_001.cif
_cod_data_source_block complex_C
_cod_original_cell_volume 5635.7(17)
_cod_database_code 4502500

loop_
_symmetry_equiv_pos_as_xyz
'x, y, z'
'-x+1/2, -y, z+1/2'
'x+1/2, -y+1/2, -z'
'-x, y+1/2, -z+1/2'

loop_
_atom_site_label
_atom_site_type_symbol
_atom_site_fract_x
_atom_site_fract_y
_atom_site_fract_z
_atom_site_U_iso_or_equiv
_atom_site_adp_type
_atom_site_occupancy
_atom_site_symmetry_multiplicity
_atom_site_calc_flag
_atom_site_refinement_flags
K1 K 0.56860(8) 0.07713(6) 0.32226(3) 0.0333(2) Uani 1 1 d .
K2 K -0.06060(8) -0.07613(6) 0.32678(3) 0.0331(2) Uani 1 1 d .
O1W O 0.2633(2) -0.40094(18) 0.24051(10) 0.0367(7) Uani 1 1 d .
H1WA H 0.2046 -0.4155 0.2302 0.044 Uiso 1 1 d R
H1WB H 0.2619 -0.4351 0.2629 0.044 Uiso 1 1 d R
O2W O 0.2338(2) 0.39063(18) 0.23224(10) 0.0403(8) Uani 1 1 d .
H2WA H 0.2963 0.4017 0.2221 0.048 Uiso 1 1 d R
H2WB H 0.2248 0.4074 0.2580 0.048 Uiso 1 1 d R
O3W O 0.7512(2) 0.0024(2) 0.36837(13) 0.0553(10) Uani 1 1 d .
H3WA H 0.6953 -0.0260 0.3869 0.066 Uiso 1 1 d R
H3WB H 0.8039 0.0292 0.3832 0.066 Uiso 1 1 d R
O4W O -0.2495(3) -0.0155(2) 0.18352(12) 0.0569(10) Uani 1 1 d .
H4WA H -0.2984 -0.0163 0.1605 0.068 Uiso 1 1 d R
H4WB H -0.2006 0.0072 0.1669 0.068 Uiso 1 1 d R
O5W O 0.3618(3) -0.2495(2) 0.13278(12) 0.0574(10) Uani 1 1 d .
H5WA H 0.4180 -0.2741 0.1165 0.069 Uiso 1 1 d R
H5WB H 0.3134 -0.2980 0.1390 0.069 Uiso 1 1 d R
O6W O 0.2122(4) 0.1167(3) 0.57487(12) 0.0718(12) Uani 1 1 d .
O7W O 0.2315(8) -0.0063(4) 0.3271(2) 0.202(5) Uani 1 1 d .
C1 C 0.0934(3) -0.0453(3) 0.22127(12) 0.0237(9) Uani 1 1 d .
C2 C 0.1774(4) -0.1857(2) 0.21640(13) 0.0291(10) Uani 1 1 d .
H2A H 0.0998 -0.2063 0.2183 0.035 Uiso 1 1 calc R
H2B H 0.2147 -0.2164 0.1921 0.035 Uiso 1 1 calc R
C3 C 0.1760(3) -0.2226(2) 0.29698(14) 0.0254(9) Uani 1 1 d .
C4 C 0.2197(3) -0.2724(2) 0.37342(14) 0.0287(9) Uani 1 1 d .
H4A H 0.2643 -0.3205 0.3837 0.034 Uiso 1 1 calc R
H4B H 0.1404 -0.2891 0.3739 0.034 Uiso 1 1 calc R
C5 C 0.1518(3) -0.1488(2) 0.41587(12) 0.0231(9) Uani 1 1 d .
C6 C 0.1181(3) -0.0324(3) 0.46961(13) 0.0293(9) Uani 1 1 d .
H6A H 0.0398 -0.0516 0.4684 0.035 Uiso 1 1 calc R
H6B H 0.1395 -0.0278 0.5013 0.035 Uiso 1 1 calc R
C7 C 0.0459(3) 0.0754(2) 0.41811(12) 0.0254(9) Uani 1 1 d .
C8 C 0.0096(3) 0.2027(2) 0.37266(13) 0.0265(9) Uani 1 1 d .
H8A H 0.0081 0.2617 0.3819 0.032 Uiso 1 1 calc R
H8B H -0.0680 0.1819 0.3728 0.032 Uiso 1 1 calc R
C9 C 0.0139(3) 0.1406(2) 0.29675(13) 0.0237(9) Uani 1 1 d .
C10 C 0.0436(3) 0.1044(2) 0.21678(13) 0.0263(9) Uani 1 1 d .
H10A H 0.0490 0.1398 0.1899 0.032 Uiso 1 1 calc R
H10B H -0.0324 0.0805 0.2177 0.032 Uiso 1 1 calc R
C11 C 0.3209(3) 0.2163(2) 0.29134(13) 0.0228(9) Uani 1 1 d .
C12 C 0.2854(3) 0.2681(2) 0.36849(13) 0.0265(9) Uani 1 1 d .
H12A H 0.3648 0.2847 0.3675 0.032 Uiso 1 1 calc R
H12B H 0.2420 0.3165 0.3791 0.032 Uiso 1 1 calc R
C13 C 0.3584(3) 0.1464(3) 0.41160(12) 0.0270(9) Uani 1 1 d .
C14 C 0.3936(3) 0.0339(3) 0.46723(13) 0.0322(10) Uani 1 1 d .
H14A H 0.4717 0.0533 0.4650 0.039 Uiso 1 1 calc R
H14B H 0.3740 0.0319 0.4992 0.039 Uiso 1 1 calc R
C15 C 0.4630(3) -0.0790(3) 0.41803(13) 0.0288(9) Uani 1 1 d .
C16 C 0.4936(3) -0.2069(3) 0.37315(14) 0.0306(10) Uani 1 1 d .
H16A H 0.5715 -0.1867 0.3720 0.037 Uiso 1 1 calc R
H16B H 0.4954 -0.2659 0.3825 0.037 Uiso 1 1 calc R
C17 C 0.4815(3) -0.1439(3) 0.29774(14) 0.0291(10) Uani 1 1 d .
C18 C 0.4493(3) -0.1108(3) 0.21789(13) 0.0289(9) Uani 1 1 d .
H18A H 0.4449 -0.1481 0.1918 0.035 Uiso 1 1 calc R
H18B H 0.5253 -0.0870 0.2189 0.035 Uiso 1 1 calc R
C19 C 0.3999(3) 0.0393(3) 0.21779(12) 0.0234(9) Uani 1 1 d .
C20 C 0.3118(3) 0.1784(2) 0.21119(12) 0.0260(9) Uani 1 1 d .
H20A H 0.3885 0.2011 0.2115 0.031 Uiso 1 1 calc R
H20B H 0.2701 0.2076 0.1875 0.031 Uiso 1 1 calc R
C21 C 0.1727(3) 0.1878(3) 0.42797(13) 0.0268(9) Uani 1 1 d .
H21 H 0.1543 0.2390 0.4453 0.032 Uiso 1 1 calc R
C22 C 0.2072(3) 0.1133(3) 0.45937(13) 0.0283(9) Uani 1 1 d .
H22 H 0.2045 0.1297 0.4914 0.034 Uiso 1 1 calc R
C23 C 0.3054(3) -0.1129(3) 0.46133(13) 0.0294(10) Uani 1 1 d .
H23 H 0.3107 -0.1270 0.4936 0.035 Uiso 1 1 calc R
C24 C 0.3360(3) -0.1894(3) 0.43140(13) 0.0286(10) Uani 1 1 d .
H24 H 0.3548 -0.2393 0.4497 0.034 Uiso 1 1 calc R
C25 C 0.3647(3) -0.2605(2) 0.31003(14) 0.0284(9) Uani 1 1 d .
H25 H 0.3921 -0.3191 0.3113 0.034 Uiso 1 1 calc R
C26 C 0.3508(3) -0.2293(2) 0.26069(14) 0.0284(9) Uani 1 1 d .
H26 H 0.3693 -0.2737 0.2386 0.034 Uiso 1 1 calc R
C27 C 0.2678(3) -0.0500(2) 0.18508(12) 0.0256(9) Uani 1 1 d .
H27 H 0.2859 -0.0709 0.1546 0.031 Uiso 1 1 calc R
C28 C 0.2212(3) 0.0405(3) 0.18362(12) 0.0254(9) Uani 1 1 d .
H28 H 0.1994 0.0572 0.1528 0.031 Uiso 1 1 calc R
C29 C 0.1432(3) 0.2236(2) 0.25776(13) 0.0235(8) Uani 1 1 d .
H29 H 0.1252 0.2687 0.2360 0.028 Uiso 1 1 calc R
C30 C 0.1337(3) 0.2551(2) 0.30734(13) 0.0242(9) Uani 1 1 d .
H30 H 0.1069 0.3139 0.3090 0.029 Uiso 1 1 calc R
N1 N 0.4297(3) -0.1592(2) 0.25846(11) 0.0277(8) Uani 1 1 d .
N2 N 0.3680(3) -0.0431(2) 0.21262(10) 0.0257(7) Uani 1 1 d .
N3 N 0.3173(3) 0.0896(2) 0.20009(11) 0.0256(8) Uani 1 1 d .
N4 N 0.2593(3) 0.19628(19) 0.25374(10) 0.0241(7) Uani 1 1 d .
N5 N 0.2487(3) 0.2468(2) 0.32325(11) 0.0251(7) Uani 1 1 d .
N6 N 0.2723(3) 0.1995(2) 0.40021(11) 0.0278(8) Uani 1 1 d .
N7 N 0.3213(3) 0.0944(2) 0.44519(11) 0.0288(8) Uani 1 1 d .
N8 N 0.3864(3) -0.0497(2) 0.44894(11) 0.0301(8) Uani 1 1 d .
N9 N 0.4331(3) -0.1592(2) 0.40629(11) 0.0315(8) Uani 1 1 d .
N10 N 0.4461(3) -0.2018(2) 0.32907(11) 0.0286(8) Uani 1 1 d .
N11 N 0.1750(3) -0.0969(2) 0.20496(10) 0.0244(7) Uani 1 1 d .
N12 N 0.2342(3) -0.2048(2) 0.25829(11) 0.0261(8) Uani 1 1 d .
N13 N 0.2513(3) -0.2529(2) 0.32783(11) 0.0282(8) Uani 1 1 d .
N14 N 0.2358(3) -0.2027(2) 0.40492(11) 0.0272(8) Uani 1 1 d .
N15 N 0.1893(3) -0.0950(2) 0.44813(11) 0.0283(8) Uani 1 1 d .
N16 N 0.1252(3) 0.0495(2) 0.44923(11) 0.0277(8) Uani 1 1 d .
N17 N 0.0753(3) 0.1549(2) 0.40489(11) 0.0270(8) Uani 1 1 d .
N18 N 0.0542(3) 0.1973(2) 0.32708(11) 0.0267(7) Uani 1 1 d .
N19 N 0.0605(3) 0.15618(19) 0.25638(10) 0.0244(7) Uani 1 1 d .
N20 N 0.1250(3) 0.0366(2) 0.21330(10) 0.0243(7) Uani 1 1 d .
O1 O -0.0352(2) 0.03526(18) 0.40591(9) 0.0295(6) Uani 1 1 d .
O2 O -0.0578(2) 0.08611(17) 0.30494(8) 0.0271(6) Uani 1 1 d .
O3 O 0.0059(2) -0.06769(17) 0.23923(9) 0.0276(6) Uani 1 1 d .
O4 O 0.0745(2) -0.21446(16) 0.30289(9) 0.0268(6) Uani 1 1 d .
O5 O 0.0556(2) -0.14903(17) 0.40026(9) 0.0270(6) Uani 1 1 d .
O6 O 0.4874(2) 0.06419(18) 0.23424(9) 0.0314(7) Uani 1 1 d .
O7 O 0.5525(2) -0.08889(17) 0.30506(9) 0.0313(6) Uani 1 1 d .
O8 O 0.5431(2) -0.03922(19) 0.40361(10) 0.0350(7) Uani 1 1 d .
O9 O 0.4527(2) 0.14629(18) 0.39518(9) 0.0331(7) Uani 1 1 d .
O10 O 0.4226(2) 0.20898(17) 0.29541(9) 0.0272(6) Uani 1 1 d .
C31 C -0.1898(4) -0.2466(3) 0.41425(14) 0.0382(11) Uani 1 1 d .
C32 C -0.1886(4) -0.1760(3) 0.44080(15) 0.0404(11) Uani 1 1 d .
H32 H -0.1320 -0.1355 0.4366 0.049 Uiso 1 1 calc R
C33 C -0.2705(4) -0.1635(3) 0.47402(14) 0.0336(10) Uani 1 1 d .
C34 C -0.3576(4) -0.2225(3) 0.47981(13) 0.0315(10) Uani 1 1 d .
C35 C -0.2738(4) -0.3090(3) 0.42068(15) 0.0412(11) Uani 1 1 d .
H35 H -0.2729 -0.3586 0.4036 0.049 Uiso 1 1 calc R
C36 C -0.3578(4) -0.2955(3) 0.45278(14) 0.0385(11) Uani 1 1 d .
H36 H -0.4152 -0.3355 0.4564 0.046 Uiso 1 1 calc R
C37 C -0.2687(4) -0.0921(3) 0.50166(17) 0.0487(13) Uani 1 1 d .
H37 H -0.2104 -0.0527 0.4984 0.058 Uiso 1 1 calc R
C38 C -0.3496(4) -0.0793(3) 0.53284(17) 0.0518(13) Uani 1 1 d .
H38 H -0.3469 -0.0308 0.5508 0.062 Uiso 1 1 calc R
C39 C -0.4374(4) -0.1368(3) 0.53889(15) 0.0393(11) Uani 1 1 d .
H39 H -0.4932 -0.1271 0.5607 0.047 Uiso 1 1 calc R
C40 C -0.4409(4) -0.2078(3) 0.51254(14) 0.0349(10) Uani 1 1 d .
H40 H -0.4995 -0.2468 0.5164 0.042 Uiso 1 1 calc R
O11 O -0.1156(3) -0.2618(2) 0.37917(11) 0.0426(8) Uani 1 1 d .
H11A H -0.0566 -0.2251 0.3812 0.051 Uiso 1 1 d R
C41 C -0.0286(6) 0.2272(4) 0.5141(2) 0.0690(18) Uani 1 1 d .
H41 H 0.0381 0.2568 0.5201 0.083 Uiso 1 1 calc R
C42 C -0.0995(7) 0.2519(5) 0.4776(2) 0.080(2) Uani 1 1 d .
H42 H -0.0828 0.2989 0.4597 0.096 Uiso 1 1 calc R
C43 C 0.3062(7) 0.2966(5) 0.5301(2) 0.086(3) Uani 1 1 d .
H43 H 0.2596 0.2832 0.5546 0.104 Uiso 1 1 calc R
C44 C -0.2222(6) 0.1366(4) 0.4965(2) 0.0773(19) Uani 1 1 d .
H44 H -0.2879 0.1055 0.4906 0.093 Uiso 1 1 calc R
C45 C 0.3472(5) 0.3847(4) 0.46781(19) 0.0603(16) Uani 1 1 d .
H45 H 0.3290 0.4304 0.4492 0.072 Uiso 1 1 calc R
C46 C 0.4416(5) 0.3390(3) 0.46010(16) 0.0541(15) Uani 1 1 d .
H46 H 0.4881 0.3540 0.4358 0.065 Uiso 1 1 calc R
N21 N -0.4935(4) 0.0441(3) 0.60864(14) 0.0484(11) Uani 1 1 d .
N22 N 0.5149(4) 0.0268(3) 0.11004(13) 0.0398(9) Uani 1 1 d .
O12 O 0.0888(4) -0.0289(3) 0.09096(16) 0.0891(14) Uani 1 1 d .
O13 O -0.0415(4) 0.0127(3) 0.13368(12) 0.0699(12) Uani 1 1 d .
O14 O -0.4360(5) 0.1020(3) 0.5992(2) 0.112(2) Uani 1 1 d .
O15 O -0.4231(3) -0.4779(2) 0.41100(15) 0.0694(11) Uani 1 1 d .
O16 O 0.5476(4) -0.0354(2) 0.13177(11) 0.0589(10) Uani 1 1 d .
O17 O -0.5731(4) -0.4107(2) 0.39209(16) 0.0790(13) Uani 1 1 d .

loop_
_atom_site_aniso_label
_atom_site_aniso_U_11
_atom_site_aniso_U_22
_atom_site_aniso_U_33
_atom_site_aniso_U_23
_atom_site_aniso_U_13
_atom_site_aniso_U_12
K1 0.0319(5) 0.0336(5) 0.0345(5) 0.0024(4) 0.0021(4) 0.0043(4)
K2 0.0382(6) 0.0299(5) 0.0311(5) 0.0018(4) 0.0030(4) 0.0061(4)
O1W 0.0238(16) 0.0358(17) 0.0504(18) 0.0022(14) -0.0078(14) -0.0053(13)
O2W 0.0276(17) 0.0375(18) 0.056(2) 0.0002(15) 0.0146(15) -0.0043(14)
O3W 0.0231(17) 0.090(3) 0.053(2) 0.0161(18) -0.0040(15) -0.0114(19)
O4W 0.046(2) 0.086(3) 0.039(2) -0.0030(18) -0.0015(16) -0.005(2)
O5W 0.051(2) 0.064(2) 0.058(2) -0.0087(19) 0.0005(18) 0.014(2)
O6W 0.084(3) 0.082(3) 0.050(2) 0.010(2) -0.001(2) 0.005(2)
O7W 0.380(14) 0.129(6) 0.096(5) -0.006(4) -0.008(6) 0.069(8)
C1 0.019(2) 0.031(2) 0.0200(19) 0.0008(16) -0.0068(16) -0.0088(18)
C2 0.030(2) 0.025(2) 0.032(2) -0.0073(18) 0.0051(18) -0.0079(18)
C3 0.019(2) 0.020(2) 0.038(2) -0.0019(17) 0.0022(17) -0.0015(16)
C4 0.020(2) 0.026(2) 0.040(2) 0.0094(18) 0.0042(18) -0.0045(17)
C5 0.017(2) 0.029(2) 0.024(2) 0.0123(17) 0.0032(16) -0.0003(17)
C6 0.024(2) 0.043(3) 0.0204(19) 0.0015(18) 0.0030(17) -0.005(2)
C7 0.020(2) 0.030(2) 0.026(2) -0.0079(17) 0.0052(17) 0.0033(18)
C8 0.024(2) 0.023(2) 0.033(2) -0.0063(17) 0.0007(18) 0.0030(17)
C9 0.018(2) 0.020(2) 0.033(2) 0.0013(17) -0.0067(17) 0.0057(17)
C10 0.022(2) 0.028(2) 0.028(2) 0.0034(17) -0.0056(17) -0.0006(18)
C11 0.023(2) 0.016(2) 0.029(2) 0.0050(16) -0.0062(17) -0.0050(16)
C12 0.025(2) 0.023(2) 0.031(2) -0.0035(17) 0.0010(18) -0.0039(17)
C13 0.028(2) 0.029(2) 0.024(2) -0.0023(17) -0.0033(18) -0.0083(19)
C14 0.025(2) 0.046(3) 0.025(2) 0.0002(19) -0.0056(17) -0.011(2)
C15 0.026(2) 0.033(2) 0.027(2) 0.0129(18) -0.0062(17) 0.0006(19)
C16 0.019(2) 0.029(2) 0.044(2) 0.0132(19) 0.0004(19) 0.0034(18)
C17 0.018(2) 0.029(2) 0.040(2) 0.0029(19) 0.0054(18) 0.0072(19)
C18 0.021(2) 0.035(2) 0.030(2) -0.0081(18) 0.0071(18) 0.0003(19)
C19 0.018(2) 0.031(2) 0.0219(19) 0.0019(17) 0.0085(16) -0.0004(17)
C20 0.024(2) 0.028(2) 0.026(2) 0.0078(17) 0.0002(17) -0.0088(18)
C21 0.024(2) 0.032(2) 0.0239(19) -0.0116(18) 0.0016(17) -0.0039(17)
C22 0.025(2) 0.037(2) 0.023(2) -0.0052(17) 0.0038(17) -0.0059(19)
C23 0.019(2) 0.044(3) 0.025(2) 0.0148(18) -0.0009(17) -0.0009(19)
C24 0.018(2) 0.036(2) 0.032(2) 0.0183(19) -0.0006(17) -0.0040(17)
C25 0.020(2) 0.020(2) 0.046(2) 0.0018(18) 0.0043(19) 0.0055(17)
C26 0.025(2) 0.023(2) 0.038(2) -0.0061(18) 0.0121(18) 0.0007(18)
C27 0.029(2) 0.030(2) 0.0179(18) -0.0042(16) 0.0029(16) -0.0065(18)
C28 0.020(2) 0.039(2) 0.0166(18) 0.0029(17) -0.0025(15) -0.0035(18)
C29 0.020(2) 0.0175(19) 0.033(2) 0.0039(16) -0.0061(17) 0.0003(16)
C30 0.020(2) 0.0166(19) 0.036(2) -0.0008(17) -0.0007(17) -0.0006(16)
N1 0.0246(18) 0.0266(18) 0.0318(18) -0.0027(14) 0.0102(15) -0.0034(15)
N2 0.0209(18) 0.0293(19) 0.0269(17) -0.0067(14) 0.0022(14) -0.0029(15)
N3 0.0193(17) 0.0290(19) 0.0285(17) 0.0000(15) 0.0022(14) -0.0087(15)
N4 0.0237(18) 0.0214(17) 0.0273(17) 0.0012(14) -0.0037(14) -0.0036(15)
N5 0.0173(17) 0.0277(18) 0.0302(18) -0.0022(15) -0.0016(14) -0.0002(14)
N6 0.0264(19) 0.0282(19) 0.0289(18) -0.0021(15) 0.0018(15) -0.0055(16)
N7 0.0208(18) 0.040(2) 0.0258(17) -0.0001(15) 0.0007(14) -0.0026(16)
N8 0.0201(18) 0.042(2) 0.0282(18) 0.0071(16) 0.0004(14) -0.0071(16)
N9 0.0185(18) 0.037(2) 0.0391(19) 0.0079(16) 0.0037(16) 0.0011(16)
N10 0.0206(18) 0.0265(18) 0.0388(19) 0.0069(15) -0.0004(16) -0.0007(15)
N11 0.0190(17) 0.0275(19) 0.0266(17) -0.0014(14) 0.0030(14) -0.0041(14)
N12 0.0207(18) 0.0241(18) 0.0336(19) 0.0034(15) 0.0076(15) 0.0006(15)
N13 0.0237(18) 0.0234(17) 0.038(2) 0.0036(15) 0.0072(15) 0.0024(15)
N14 0.0215(18) 0.0282(18) 0.0320(18) 0.0072(15) -0.0032(15) 0.0021(15)
N15 0.0192(18) 0.039(2) 0.0268(17) 0.0041(15) -0.0019(14) -0.0036(15)
N16 0.0225(18) 0.035(2) 0.0253(17) -0.0027(15) -0.0032(14) -0.0052(16)
N17 0.0210(18) 0.0281(19) 0.0319(17) -0.0049(15) -0.0038(15) -0.0050(15)
N18 0.0211(18) 0.0255(18) 0.0334(18) -0.0020(14) 0.0000(15) -0.0010(15)
N19 0.0208(17) 0.0230(17) 0.0295(17) 0.0085(14) -0.0043(15) -0.0040(15)
N20 0.0180(17) 0.0291(19) 0.0259(17) 0.0032(14) 0.0013(14) -0.0034(15)
O1 0.0201(15) 0.0325(16) 0.0360(15) -0.0021(13) -0.0042(12) -0.0020(13)
O2 0.0213(14) 0.0303(15) 0.0298(14) -0.0011(12) -0.0006(12) -0.0061(13)
O3 0.0221(15) 0.0295(15) 0.0312(15) 0.0043(12) 0.0016(12) -0.0057(13)
O4 0.0190(15) 0.0273(15) 0.0340(15) 0.0000(12) 0.0022(12) -0.0013(12)
O5 0.0172(15) 0.0321(16) 0.0317(14) 0.0025(12) 0.0026(12) -0.0013(12)
O6 0.0193(15) 0.0385(17) 0.0363(16) -0.0022(13) -0.0030(12) -0.0046(13)
O7 0.0225(15) 0.0306(16) 0.0407(16) 0.0032(13) 0.0010(13) -0.0056(13)
O8 0.0172(15) 0.0447(18) 0.0430(16) 0.0096(14) 0.0060(13) -0.0068(14)
O9 0.0240(16) 0.0422(18) 0.0333(15) 0.0046(13) 0.0049(13) -0.0056(14)
O10 0.0166(15) 0.0327(16) 0.0323(15) -0.0012(12) -0.0018(12) -0.0032(12)
C31 0.031(2) 0.043(3) 0.041(3) 0.002(2) -0.005(2) 0.004(2)
C32 0.033(3) 0.036(3) 0.052(3) -0.008(2) 0.004(2) -0.007(2)
C33 0.031(2) 0.034(2) 0.035(2) 0.0020(19) -0.0003(19) 0.001(2)
C34 0.033(2) 0.033(2) 0.029(2) 0.0053(18) -0.0081(19) 0.009(2)
C35 0.043(3) 0.043(3) 0.038(2) 0.005(2) -0.004(2) -0.008(2)
C36 0.042(3) 0.040(3) 0.033(2) 0.007(2) -0.005(2) -0.003(2)
C37 0.042(3) 0.046(3) 0.058(3) -0.009(2) 0.010(2) -0.007(2)
C38 0.049(3) 0.052(3) 0.054(3) -0.010(3) 0.012(3) -0.005(3)
C39 0.036(3) 0.043(3) 0.039(2) 0.006(2) 0.005(2) 0.009(2)
C40 0.032(2) 0.041(3) 0.031(2) 0.0133(19) -0.005(2) 0.005(2)
O11 0.0368(19) 0.0408(19) 0.0502(19) -0.0116(15) 0.0153(16) -0.0059(15)
C41 0.076(4) 0.075(4) 0.056(4) -0.007(3) 0.031(3) 0.025(4)
C42 0.111(6) 0.073(5) 0.055(4) 0.002(3) 0.046(4) 0.041(5)
C43 0.105(6) 0.100(6) 0.054(4) -0.015(4) 0.006(4) -0.059(5)
C44 0.080(5) 0.071(4) 0.081(5) -0.009(4) -0.006(4) 0.027(4)
C45 0.075(4) 0.055(4) 0.051(3) -0.012(3) 0.009(3) -0.011(3)
C46 0.072(4) 0.055(3) 0.035(3) -0.004(2) -0.005(3) -0.030(3)
N21 0.045(3) 0.056(3) 0.044(3) 0.000(2) 0.015(2) -0.003(2)
N22 0.043(2) 0.035(2) 0.042(2) -0.0038(19) 0.0093(19) -0.005(2)
O12 0.062(3) 0.113(4) 0.092(3) -0.001(3) -0.005(3) 0.011(3)
O13 0.081(3) 0.084(3) 0.044(2) -0.009(2) -0.006(2) -0.005(3)
O14 0.135(5) 0.040(3) 0.161(5) -0.024(3) 0.056(4) -0.029(3)
O15 0.057(3) 0.054(2) 0.097(3) -0.007(2) -0.019(2) -0.004(2)
O16 0.082(3) 0.052(2) 0.0431(19) 0.0082(17) -0.0105(19) -0.005(2)
O17 0.068(3) 0.047(2) 0.122(4) 0.002(2) 0.002(3) 0.020(2)

loop_
_atom_type_symbol
_atom_type_description
_atom_type_scat_dispersion_real
_atom_type_scat_dispersion_imag
_atom_type_scat_source
C C 0.0033 0.0016 'International Tables Vol C Tables 4.2.6.8 and 6.1.1.4'
H H 0.0000 0.0000 'International Tables Vol C Tables 4.2.6.8 and 6.1.1.4'
N N 0.0061 0.0033 'International Tables Vol C Tables 4.2.6.8 and 6.1.1.4'
O O 0.0106 0.0060 'International Tables Vol C Tables 4.2.6.8 and 6.1.1.4'
K K 0.2009 0.2494 'International Tables Vol C Tables 4.2.6.8 and 6.1.1.4'

loop_
_geom_angle_atom_site_label_1
_geom_angle_atom_site_label_2
_geom_angle_atom_site_label_3
_geom_angle
_geom_angle_site_symmetry_1
_geom_angle_site_symmetry_3
O7 K1 O1W 92.69(9) . 4_655
O7 K1 O9 119.86(9) . .
O1W K1 O9 146.39(9) 4_655 .
O7 K1 O6 74.10(9) . .
O1W K1 O6 67.96(9) 4_655 .
O9 K1 O6 125.85(9) . .
O7 K1 O3W 74.61(10) . .
O1W K1 O3W 80.02(10) 4_655 .
O9 K1 O3W 99.59(10) . .
O6 K1 O3W 133.42(10) . .
O7 K1 O10 128.88(9) . .
O1W K1 O10 99.10(8) 4_655 .
O9 K1 O10 68.06(8) . .
O6 K1 O10 65.18(8) . .
O3W K1 O10 156.38(10) . .
O7 K1 O8 63.30(9) . .
O1W K1 O8 133.14(9) 4_655 .
O9 K1 O8 64.91(9) . .
O6 K1 O8 131.37(9) . .
O3W K1 O8 55.81(9) . .
O10 K1 O8 127.55(8) . .
O7 K1 O5W 161.66(9) . 4_655
O1W K1 O5W 89.25(9) 4_655 4_655
O9 K1 O5W 57.25(9) . 4_655
O6 K1 O5W 123.21(9) . 4_655
O3W K1 O5W 87.81(10) . 4_655
O10 K1 O5W 68.58(9) . 4_655
O8 K1 O5W 102.61(9) . 4_655
O7 K1 K2 65.97(6) . 1_655
O1W K1 K2 56.36(6) 4_655 1_655
O9 K1 K2 126.91(6) . 1_655
O6 K1 K2 106.91(6) . 1_655
O3W K1 K2 27.49(8) . 1_655
O10 K1 K2 154.19(6) . 1_655
O8 K1 K2 76.85(6) . 1_655
O5W K1 K2 100.50(7) 4_655 1_655
O7 K1 H3WA 67.3 . .
O1W K1 H3WA 98.2 4_655 .
O9 K1 H3WA 87.9 . .
O6 K1 H3WA 138.3 . .
O3W K1 H3WA 19.3 . .
O10 K1 H3WA 155.4 . .
O8 K1 H3WA 36.5 . .
O5W K1 H3WA 94.4 4_655 .
K2 K1 H3WA 42.7 1_655 .
O2 K2 O3 73.46(8) . .
O2 K2 O2W 92.29(9) . 4_545
O3 K2 O2W 67.47(9) . 4_545
O2 K2 O4 133.59(9) . .
O3 K2 O4 68.41(8) . .
O2W K2 O4 96.58(8) 4_545 .
O2 K2 O5 125.40(8) . .
O3 K2 O5 128.06(9) . .
O2W K2 O5 140.94(9) 4_545 .
O4 K2 O5 66.24(8) . .
O2 K2 O3W 71.93(9) . 1_455
O3 K2 O3W 128.46(10) . 1_455
O2W K2 O3W 76.99(10) 4_545 1_455
O4 K2 O3W 154.34(9) . 1_455
O5 K2 O3W 103.12(9) . 1_455
O2 K2 O1 67.20(8) . .
O3 K2 O1 134.47(9) . .
O2W K2 O1 134.21(9) 4_545 .
O4 K2 O1 127.62(8) . .
O5 K2 O1 65.31(8) . .
O3W K2 O1 58.09(9) 1_455 .
O2 K2 O11 162.92(8) . .
O3 K2 O11 122.42(8) . .
O2W K2 O11 88.96(9) 4_545 .
O4 K2 O11 63.01(7) . .
O5 K2 O11 52.03(8) . .
O3W K2 O11 91.80(9) 1_455 .
O1 K2 O11 100.09(8) . .
O2 K2 K1 62.27(6) . 1_455
O3 K2 K1 101.77(6) . 1_455
O2W K2 K1 54.77(6) 4_545 1_455
O4 K2 K1 150.51(6) . 1_455
O5 K2 K1 130.15(6) . 1_455
O3W K2 K1 27.32(7) 1_455 1_455
O1 K2 K1 79.66(6) . 1_455
O11 K2 K1 105.36(6) . 1_455
O2 K2 H11A 159.7 . .
O3 K2 H11A 125.1 . .
O2W K2 H11A 102.3 4_545 .
O4 K2 H11A 59.2 . .
O5 K2 H11A 38.6 . .
O3W K2 H11A 97.5 1_455 .
O1 K2 H11A 92.5 . .
O11 K2 H11A 13.7 . .
K1 K2 H11A 115.4 1_455 .
K1 O1W H1WA 109.7 4_645 .
K1 O1W H1WB 117.4 4_645 .
H1WA O1W H1WB 95.6 . .
K2 O2W H2WA 113.5 4 .
K2 O2W H2WB 115.8 4 .
H2WA O2W H2WB 113.1 . .
K1 O3W K2 125.19(14) . 1_655
K1 O3W H3WA 87.0 . .
K2 O3W H3WA 125.3 1_655 .
K1 O3W H3WB 125.9 . .
K2 O3W H3WB 82.6 1_655 .
H3WA O3W H3WB 115.3 . .
H4WA O4W H4WB 90.2 . .
K1 O5W H5WA 70.1 4_645 .
K1 O5W H5WB 52.3 4_645 .
H5WA O5W H5WB 100.9 . .
O3 C1 N11 125.9(4) . .
O3 C1 N20 125.7(4) . .
N11 C1 N20 108.4(3) . .
N12 C2 N11 114.4(3) . .
N12 C2 H2A 108.6 . .
N11 C2 H2A 108.6 . .
N12 C2 H2B 108.6 . .
N11 C2 H2B 108.6 . .
H2A C2 H2B 107.6 . .
O4 C3 N13 125.7(4) . .
O4 C3 N12 126.5(4) . .
N13 C3 N12 107.8(3) . .
N13 C4 N14 113.8(3) . .
N13 C4 H4A 108.8 . .
N14 C4 H4A 108.8 . .
N13 C4 H4B 108.8 . .
N14 C4 H4B 108.8 . .
H4A C4 H4B 107.7 . .
O5 C5 N14 126.1(4) . .
O5 C5 N15 124.8(4) . .
N14 C5 N15 109.1(3) . .
N16 C6 N15 113.6(3) . .
N16 C6 H6A 108.8 . .
N15 C6 H6A 108.8 . .
N16 C6 H6B 108.8 . .
N15 C6 H6B 108.8 . .
H6A C6 H6B 107.7 . .
O1 C7 N17 127.2(4) . .
O1 C7 N16 125.8(4) . .
N17 C7 N16 107.1(3) . .
N17 C8 N18 112.9(3) . .
N17 C8 H8A 109.0 . .
N18 C8 H8A 109.0 . .
N17 C8 H8B 109.0 . .
N18 C8 H8B 109.0 . .
H8A C8 H8B 107.8 . .
O2 C9 N19 125.9(4) . .
O2 C9 N18 125.0(4) . .
N19 C9 N18 109.0(3) . .
N19 C10 N20 112.8(3) . .
N19 C10 H10A 109.0 . .
N20 C10 H10A 109.0 . .
N19 C10 H10B 109.0 . .
N20 C10 H10B 109.0 . .
H10A C10 H10B 107.8 . .
O10 C11 N5 125.8(4) . .
O10 C11 N4 125.9(4) . .
N5 C11 N4 108.3(3) . .
N6 C12 N5 113.2(3) . .
N6 C12 H12A 108.9 . .
N5 C12 H12A 108.9 . .
N6 C12 H12B 108.9 . .
N5 C12 H12B 108.9 . .
H12A C12 H12B 107.8 . .
O9 C13 N6 125.9(4) . .
O9 C13 N7 125.8(4) . .
N6 C13 N7 108.3(3) . .
N8 C14 N7 114.1(3) . .
N8 C14 H14A 108.7 . .
N7 C14 H14A 108.7 . .
N8 C14 H14B 108.7 . .
N7 C14 H14B 108.7 . .
H14A C14 H14B 107.6 . .
O8 C15 N9 126.6(4) . .
O8 C15 N8 125.0(4) . .
N9 C15 N8 108.4(3) . .
N10 C16 N9 113.7(3) . .
N10 C16 H16A 108.8 . .
N9 C16 H16A 108.8 . .
N10 C16 H16B 108.8 . .
N9 C16 H16B 108.8 . .
H16A C16 H16B 107.7 . .
O7 C17 N1 126.5(4) . .
O7 C17 N10 124.3(4) . .
N1 C17 N10 109.2(4) . .
N1 C18 N2 112.1(3) . .
N1 C18 H18A 109.2 . .
N2 C18 H18A 109.2 . .
N1 C18 H18B 109.2 . .
N2 C18 H18B 109.2 . .
H18A C18 H18B 107.9 . .
O6 C19 N3 125.2(4) . .
O6 C19 N2 126.3(4) . .
N3 C19 N2 108.5(3) . .
N4 C20 N3 114.3(3) . .
N4 C20 H20A 108.7 . .
N3 C20 H20A 108.7 . .
N4 C20 H20B 108.7 . .
N3 C20 H20B 108.7 . .
H20A C20 H20B 107.6 . .
N17 C21 N6 115.3(3) . .
N17 C21 C22 102.7(3) . .
N6 C21 C22 102.9(3) . .
N17 C21 H21 111.8 . .
N6 C21 H21 111.8 . .
C22 C21 H21 111.8 . .
N16 C22 N7 115.2(3) . .
N16 C22 C21 103.4(3) . .
N7 C22 C21 103.2(3) . .
N16 C22 H22 111.5 . .
N7 C22 H22 111.5 . .
C21 C22 H22 111.5 . .
N8 C23 N15 115.2(3) . .
N8 C23 C24 104.2(3) . .
N15 C23 C24 102.7(3) . .
N8 C23 H23 111.4 . .
N15 C23 H23 111.4 . .
C24 C23 H23 111.4 . .
N14 C24 N9 115.0(3) . .
N14 C24 C23 103.7(3) . .
N9 C24 C23 102.8(3) . .
N14 C24 H24 111.6 . .
N9 C24 H24 111.6 . .
C23 C24 H24 111.6 . .
N13 C25 N10 114.8(3) . .
N13 C25 C26 102.7(3) . .
N10 C25 C26 103.4(3) . .
N13 C25 H25 111.8 . .
N10 C25 H25 111.8 . .
C26 C25 H25 111.8 . .
N12 C26 N1 114.2(3) . .
N12 C26 C25 103.5(3) . .
N1 C26 C25 102.7(3) . .
N12 C26 H26 111.9 . .
N1 C26 H26 111.9 . .
C25 C26 H26 111.9 . .
N2 C27 N11 115.5(3) . .
N2 C27 C28 103.8(3) . .
N11 C27 C28 102.6(3) . .
N2 C27 H27 111.4 . .
N11 C27 H27 111.4 . .
C28 C27 H27 111.4 . .
N20 C28 N3 115.7(3) . .
N20 C28 C27 103.0(3) . .
N3 C28 C27 102.1(3) . .
N20 C28 H28 111.7 . .
N3 C28 H28 111.7 . .
C27 C28 H28 111.7 . .
N4 C29 N19 114.7(3) . .
N4 C29 C30 104.0(3) . .
N19 C29 C30 102.4(3) . .
N4 C29 H29 111.7 . .
N19 C29 H29 111.7 . .
C30 C29 H29 111.7 . .
N18 C30 N5 115.1(3) . .
N18 C30 C29 103.1(3) . .
N5 C30 C29 102.2(3) . .
N18 C30 H30 111.9 . .
N5 C30 H30 111.9 . .
C29 C30 H30 111.9 . .
C17 N1 C18 123.6(3) . .
C17 N1 C26 113.2(3) . .
C18 N1 C26 123.2(3) . .
C19 N2 C27 111.3(3) . .
C19 N2 C18 120.8(3) . .
C27 N2 C18 123.3(3) . .
C19 N3 C20 120.8(3) . .
C19 N3 C28 111.9(3) . .
C20 N3 C28 124.1(3) . .
C11 N4 C20 122.1(3) . .
C11 N4 C29 111.7(3) . .
C20 N4 C29 122.9(3) . .
C11 N5 C30 113.3(3) . .
C11 N5 C12 122.5(3) . .
C30 N5 C12 124.2(3) . .
C13 N6 C12 123.0(3) . .
C13 N6 C21 112.9(3) . .
C12 N6 C21 123.5(3) . .
C13 N7 C14 122.8(3) . .
C13 N7 C22 112.7(3) . .
C14 N7 C22 124.1(3) . .
C15 N8 C23 112.1(3) . .
C15 N8 C14 121.8(3) . .
C23 N8 C14 126.1(3) . .
C15 N9 C16 122.5(3) . .
C15 N9 C24 112.4(3) . .
C16 N9 C24 125.0(4) . .
C17 N10 C16 122.6(3) . .
C17 N10 C25 111.6(3) . .
C16 N10 C25 125.5(3) . .
C1 N11 C2 121.1(3) . .
C1 N11 C27 112.0(3) . .
C2 N11 C27 125.3(3) . .
C3 N12 C26 112.8(3) . .
C3 N12 C2 122.0(3) . .
C26 N12 C2 123.2(3) . .
C3 N13 C4 122.5(3) . .
C3 N13 C25 113.0(3) . .
C4 N13 C25 124.5(3) . .
C5 N14 C24 112.5(3) . .
C5 N14 C4 122.5(3) . .
C24 N14 C4 124.6(3) . .
C5 N15 C6 123.4(3) . .
C5 N15 C23 112.0(3) . .
C6 N15 C23 124.4(3) . .
C7 N16 C22 113.1(3) . .
C7 N16 C6 120.8(3) . .
C22 N16 C6 126.1(3) . .
C7 N17 C21 113.7(3) . .
C7 N17 C8 122.4(3) . .
C21 N17 C8 123.7(3) . .
C9 N18 C30 112.5(3) . .
C9 N18 C8 121.8(3) . .
C30 N18 C8 125.3(3) . .
C9 N19 C10 124.3(3) . .
C9 N19 C29 112.8(3) . .
C10 N19 C29 122.3(3) . .
C1 N20 C28 111.2(3) . .
C1 N20 C10 120.7(3) . .
C28 N20 C10 122.5(3) . .
C7 O1 K2 129.4(2) . .
C9 O2 K2 137.3(2) . .
C1 O3 K2 132.8(2) . .
C3 O4 K2 132.9(2) . .
C5 O5 K2 137.8(2) . .
C19 O6 K1 134.1(2) . .
C17 O7 K1 140.9(3) . .
C15 O8 K1 132.0(2) . .
C13 O9 K1 139.7(3) . .
C11 O10 K1 134.8(2) . .
C32 C31 O11 124.6(4) . .
C32 C31 C35 120.1(4) . .
O11 C31 C35 115.2(4) . .
C31 C32 C33 120.9(4) . .
C31 C32 H32 119.6 . .
C33 C32 H32 119.6 . .
C32 C33 C37 121.2(4) . .
C32 C33 C34 120.2(4) . .
C37 C33 C34 118.7(4) . .
C33 C34 C40 119.3(4) . .
C33 C34 C36 118.7(4) . .
C40 C34 C36 122.0(4) . .
C36 C35 C31 119.0(4) . .
C36 C35 H35 120.5 . .
C31 C35 H35 120.5 . .
C35 C36 C34 121.0(4) . .
C35 C36 H36 119.5 . .
C34 C36 H36 119.5 . .
C38 C37 C33 121.0(5) . .
C38 C37 H37 119.5 . .
C33 C37 H37 119.5 . .
C37 C38 C39 121.2(5) . .
C37 C38 H38 119.4 . .
C39 C38 H38 119.4 . .
C40 C39 C38 119.1(4) . .
C40 C39 H39 120.4 . .
C38 C39 H39 120.4 . .
C39 C40 C34 120.6(4) . .
C39 C40 H40 119.7 . .
C34 C40 H40 119.7 . .
C31 O11 K2 108.4(3) . .
C31 O11 H11A 109.0 . .
K2 O11 H11A 47.9 . .
C46 C41 C42 119.5(7) 3_456 .
C46 C41 H41 120.3 3_456 .
C42 C41 H41 120.3 . .
C43 C42 C41 116.8(6) 3_456 .
C43 C42 H42 121.6 3_456 .
C41 C42 H42 121.6 . .
C44 C43 C42 122.7(7) 3_556 3_556
C44 C43 H43 118.7 3_556 .
C42 C43 H43 118.7 3_556 .
C43 C44 C45 119.1(7) 3_456 3_456
C43 C44 H44 120.4 3_456 .
C45 C44 H44 120.4 3_456 .
C46 C45 C44 119.3(6) . 3_556
C46 C45 H45 120.3 . .
C44 C45 H45 120.3 3_556 .
C41 C46 C45 122.6(6) 3_556 .
C41 C46 H46 118.7 3_556 .
C45 C46 H46 118.7 . .
O14 N21 O13 121.1(6) . 2_455
O14 N21 O12 124.4(6) . 2_455
O13 N21 O12 114.1(5) 2_455 2_455
O17 N22 O16 120.1(5) 4 .
O17 N22 O15 121.1(5) 4 4
O16 N22 O15 118.7(4) . 4

loop_
_geom_bond_atom_site_label_1
_geom_bond_atom_site_label_2
_geom_bond_distance
_geom_bond_site_symmetry_2
K1 O7 2.700(3) .
K1 O1W 2.758(3) 4_655
K1 O9 2.797(3) .
K1 O6 2.800(3) .
K1 O3W 2.830(3) .
K1 O10 2.839(3) .
K1 O8 3.065(3) .
K1 O5W 3.178(4) 4_655
K1 K2 5.0394(15) 1_655
K1 H3WA 2.9440 .
K2 O2 2.665(3) .
K2 O3 2.727(3) .
K2 O2W 2.758(3) 4_545
K2 O4 2.818(3) .
K2 O5 2.836(3) .
K2 O3W 2.846(3) 1_455
K2 O1 2.965(3) .
K2 O11 3.406(3) .
K2 K1 5.0394(15) 1_455
K2 H11A 2.8740 .
O1W K1 2.758(3) 4_645
O1W H1WA 0.7965 .
O1W H1WB 0.8604 .
O2W K2 2.758(3) 4
O2W H2WA 0.8207 .
O2W H2WB 0.8190 .
O3W K2 2.846(3) 1_655
O3W H3WA 0.9747 .
O3W H3WB 0.8771 .
O4W H4WA 0.8985 .
O4W H4WB 0.8453 .
O5W K1 3.178(4) 4_645
O5W H5WA 0.9136 .
O5W H5WB 0.9817 .
C1 O3 1.222(5) .
C1 N11 1.361(5) .
C1 N20 1.377(5) .
C2 N12 1.451(5) .
C2 N11 1.456(5) .
C2 H2A 0.9800 .
C2 H2B 0.9800 .
C3 O4 1.226(5) .
C3 N13 1.370(5) .
C3 N12 1.373(5) .
C4 N13 1.442(5) .
C4 N14 1.466(5) .
C4 H4A 0.9800 .
C4 H4B 0.9800 .
C5 O5 1.234(4) .
C5 N14 1.356(5) .
C5 N15 1.363(5) .
C6 N16 1.442(5) .
C6 N15 1.455(5) .
C6 H6A 0.9800 .
C6 H6B 0.9800 .
C7 O1 1.211(5) .
C7 N17 1.372(5) .
C7 N16 1.384(5) .
C8 N17 1.452(5) .
C8 N18 1.459(5) .
C8 H8A 0.9800 .
C8 H8B 0.9800 .
C9 O2 1.240(4) .
C9 N19 1.346(5) .
C9 N18 1.364(5) .
C10 N19 1.453(5) .
C10 N20 1.454(5) .
C10 H10A 0.9800 .
C10 H10B 0.9800 .
C11 O10 1.220(5) .
C11 N5 1.369(5) .
C11 N4 1.375(5) .
C12 N6 1.453(5) .
C12 N5 1.456(5) .
C12 H12A 0.9800 .
C12 H12B 0.9800 .
C13 O9 1.223(5) .
C13 N6 1.369(5) .
C13 N7 1.372(5) .
C14 N8 1.441(6) .
C14 N7 1.447(5) .
C14 H14A 0.9800 .
C14 H14B 0.9800 .
C15 O8 1.222(5) .
C15 N9 1.370(5) .
C15 N8 1.377(5) .
C16 N10 1.431(5) .
C16 N9 1.438(5) .
C16 H16A 0.9800 .
C16 H16B 0.9800 .
C17 O7 1.236(5) .
C17 N1 1.344(5) .
C17 N10 1.377(5) .
C18 N1 1.452(5) .
C18 N2 1.456(5) .
C18 H18A 0.9800 .
C18 H18B 0.9800 .
C19 O6 1.215(5) .
C19 N3 1.373(5) .
C19 N2 1.375(5) .
C20 N4 1.441(5) .
C20 N3 1.453(5) .
C20 H20A 0.9800 .
C20 H20B 0.9800 .
C21 N17 1.444(5) .
C21 N6 1.456(5) .
C21 C22 1.566(6) .
C21 H21 0.9900 .
C22 N16 1.440(5) .
C22 N7 1.452(5) .
C22 H22 0.9900 .
C23 N8 1.440(5) .
C23 N15 1.463(5) .
C23 C24 1.552(6) .
C23 H23 0.9900 .
C24 N14 1.444(5) .
C24 N9 1.457(5) .
C24 H24 0.9900 .
C25 N13 1.453(5) .
C25 N10 1.461(5) .
C25 C26 1.560(6) .
C25 H25 0.9900 .
C26 N12 1.441(5) .
C26 N1 1.458(5) .
C26 H26 0.9900 .
C27 N2 1.450(5) .
C27 N11 1.457(5) .
C27 C28 1.545(6) .
C27 H27 0.9900 .
C28 N20 1.447(5) .
C28 N3 1.468(5) .
C28 H28 0.9900 .
C29 N4 1.452(5) .
C29 N19 1.457(5) .
C29 C30 1.563(5) .
C29 H29 0.9900 .
C30 N18 1.445(5) .
C30 N5 1.453(5) .
C30 H30 0.9900 .
C31 C32 1.375(6) .
C31 O11 1.388(5) .
C31 C35 1.421(6) .
C32 C33 1.402(6) .
C32 H32 0.9400 .
C33 C37 1.404(6) .
C33 C34 1.408(6) .
C34 C40 1.409(6) .
C34 C36 1.413(6) .
C35 C36 1.398(6) .
C35 H35 0.9400 .
C36 H36 0.9400 .
C37 C38 1.352(7) .
C37 H37 0.9400 .
C38 C39 1.400(7) .
C38 H38 0.9400 .
C39 C40 1.377(6) .
C39 H39 0.9400 .
C40 H40 0.9400 .
O11 H11A 0.9147 .
C41 C46 1.352(8) 3_456
C41 C42 1.431(9) .
C41 H41 0.9400 .
C42 C43 1.380(10) 3_456
C42 H42 0.9400 .
C43 C44 1.368(10) 3_556
C43 C42 1.380(10) 3_556
C43 H43 0.9400 .
C44 C43 1.368(10) 3_456
C44 C45 1.389(8) 3_456
C44 H44 0.9400 .
C45 C46 1.357(8) .
C45 C44 1.389(8) 3_556
C45 H45 0.9400 .
C46 C41 1.352(8) 3_556
C46 H46 0.9400 .
N21 O14 1.182(6) .
N21 O13 1.243(6) 2_455
N21 O12 1.271(6) 2_455
N22 O17 1.215(5) 4
N22 O16 1.245(5) .
N22 O15 1.260(5) 4
O12 N21 1.271(6) 2_454
O13 N21 1.243(6) 2_454
O15 N22 1.260(5) 4_545
O17 N22 1.215(5) 4_545
